data_7004406
loop_
_publ_author_name
'D\'iez, \'Alvaro'
'Fern\'andez, Julio'
'Lalinde, Elena'
'Moreno, M. Teresa'
'S\'anchez, Sergio'

_publ_section_title
;
 Complexes of platinum(ii) containing ferrocenylethynyl ligands:
 synthesis, characterization and spectroscopic and electrochemical
 properties
;
_journal_issue 36
_journal_name_full 'Dalton Transactions'
_journal_page_first 4926
_journal_page_last 4936
_journal_paper_doi 10.1039/b806572a
_journal_year 2008
_chemical_formula_sum 'C58 H46 Fe3 P2 Pt'
_chemical_formula_weight 1167.53
_chemical_name_common s99
_chemical_name_systematic
;
?
;
_space_group_IT_number 14
_symmetry_cell_setting monoclinic
_symmetry_space_group_name_Hall '-P 2yn'
_symmetry_space_group_name_H-M 'P 1 21/n 1'
_atom_sites_solution_hydrogens geom
_atom_sites_solution_primary direct
_atom_sites_solution_secondary difmap
_audit_conform_dict_location ftp://ftp.iucr.org/pub/cif_core.dic
_audit_conform_dict_name cif_core.dic
_audit_conform_dict_version 2.3
_audit_creation_date 2007-07-13T17:49:18-00:00
_audit_creation_method 'WinGX routine CIF_UPDATE'
_cell_angle_alpha 90
_cell_angle_beta 98.312(2)
_cell_angle_gamma 90
_cell_formula_units_Z 4
_cell_length_a 10.04220(10)
_cell_length_b 18.2488(5)
_cell_length_c 25.2322(7)
_cell_measurement_reflns_used 7778
_cell_measurement_temperature 173.0(10)
_cell_volume 4575.43(19)
_computing_cell_refinement 'HKL Scalepack (Otwinowski & Minor 1997)'
_computing_data_collection 'Collect (Bruker AXS BV, 1997-2004)'
_computing_data_reduction 'HKL Denzo and Scalepack (Otwinowski & Minor 1997)'
_computing_structure_refinement 'SHELXL-97 (Sheldrick, 1997)'
_diffrn_ambient_temperature 173.0(10)
_diffrn_detector_area_resol_mean 9
_diffrn_measured_fraction_theta_full 0.992
_diffrn_measured_fraction_theta_max 0.992
_diffrn_measurement_device '95mm CCD camera on \k-goniostat'
_diffrn_measurement_device_type KappaCCD
_diffrn_measurement_method CCD
_diffrn_orient_matrix_type 'by Bruker AXS Collect from scalepack cell'
_diffrn_orient_matrix_UB_11 -0.091341
_diffrn_orient_matrix_UB_12 0.0028272
_diffrn_orient_matrix_UB_13 -0.0217654
_diffrn_orient_matrix_UB_21 0.0204607
_diffrn_orient_matrix_UB_22 -0.0446175
_diffrn_orient_matrix_UB_23 -0.0203745
_diffrn_orient_matrix_UB_31 -0.0369588
_diffrn_orient_matrix_UB_32 -0.0316878
_diffrn_orient_matrix_UB_33 0.0267461
_diffrn_radiation_monochromator graphite
_diffrn_radiation_type MoK\a
_diffrn_radiation_wavelength 0.71073
_diffrn_reflns_av_R_equivalents 0.0992
_diffrn_reflns_av_unetI/netI 0.0606
_diffrn_reflns_limit_h_max 12
_diffrn_reflns_limit_h_min -12
_diffrn_reflns_limit_k_max 23
_diffrn_reflns_limit_k_min -23
_diffrn_reflns_limit_l_max 32
_diffrn_reflns_limit_l_min -32
_diffrn_reflns_number 74239
_diffrn_reflns_theta_full 27.49
_diffrn_reflns_theta_max 27.49
_diffrn_reflns_theta_min 3.95
_exptl_absorpt_coefficient_mu 4.09
_exptl_absorpt_correction_T_max 0.627
_exptl_absorpt_correction_T_min 0.5281
_exptl_absorpt_correction_type multi-scan
_exptl_absorpt_process_details
;
[c.f. r.h. blessing, acta cryst. (1995), a51, 33-38]
;
_exptl_crystal_colour Orange
_exptl_crystal_density_diffrn 1.695
_exptl_crystal_density_method 'not measured'
_exptl_crystal_description Block
_exptl_crystal_F_000 2320
_exptl_crystal_size_max 0.225
_exptl_crystal_size_mid 0.1
_exptl_crystal_size_min 0.075
_refine_diff_density_max 0.769
_refine_diff_density_min -0.774
_refine_diff_density_rms 0.159
_refine_ls_extinction_method none
_refine_ls_goodness_of_fit_ref 1.098
_refine_ls_hydrogen_treatment constr
_refine_ls_matrix_type full
_refine_ls_number_parameters 577
_refine_ls_number_reflns 10405
_refine_ls_number_restraints 0
_refine_ls_restrained_S_all 1.098
_refine_ls_R_factor_all 0.0726
_refine_ls_R_factor_gt 0.0435
_refine_ls_shift/su_max 0.001
_refine_ls_shift/su_mean 0
_refine_ls_structure_factor_coef Fsqd
_refine_ls_weighting_details 'calc w=1/[\s^2^(Fo^2^)+(0.0078P)^2^+17.9801P] where P=(Fo^2^+2Fc^2^)/3'
_refine_ls_weighting_scheme calc
_refine_ls_wR_factor_gt 0.0662
_refine_ls_wR_factor_ref 0.074
_reflns_number_gt 8005
_reflns_number_total 10405
_reflns_threshold_expression >2sigma(I)
_cod_data_source_file b806572a.txt
_cod_data_source_block complex2
_cod_depositor_comments
;
The following automatic conversions were performed:
'_symmetry_cell_setting' value 'Monoclinic' changed to 'monoclinic'
according to '/home/saulius/struct/CIF-dictionaries/cif_core.dic'
dictionary named 'cif_core.dic' version 2.4.1 from 2010-06-29.

Automatic conversion script
Id: cif_fix_enum 1527 2010-12-29 10:47:43Z saulius 
;
_cod_original_cell_volume 4575.43(18)
_cod_original_sg_symbol_H-M 'P 21/n'
_cod_database_code 7004406

loop_
_symmetry_equiv_pos_as_xyz
'x, y, z'
'-x+1/2, y+1/2, -z+1/2'
'-x, -y, -z'
'x-1/2, -y-1/2, z-1/2'

loop_
_atom_site_label
_atom_site_type_symbol
_atom_site_fract_x
_atom_site_fract_y
_atom_site_fract_z
_atom_site_U_iso_or_equiv
_atom_site_adp_type
_atom_site_occupancy
_atom_site_symmetry_multiplicity
_atom_site_calc_flag
_atom_site_refinement_flags
_atom_site_disorder_assembly
_atom_site_disorder_group
C1 C 0.2903(4) 0.1837(3) 0.09570(17) 0.0148(10) Uani 1 1 d . . .
C2 C 0.3411(5) 0.1105(3) 0.10025(18) 0.0206(11) Uani 1 1 d . . .
H2 H 0.2949 0.0693 0.1093 0.025 Uiso 1 1 calc R . .
C3 C 0.4750(5) 0.1122(3) 0.0885(2) 0.0247(12) Uani 1 1 d . . .
H3 H 0.5315 0.0718 0.0885 0.03 Uiso 1 1 calc R . .
C4 C 0.5090(5) 0.1847(3) 0.07685(18) 0.0225(11) Uani 1 1 d . . .
H4 H 0.5912 0.2004 0.0681 0.027 Uiso 1 1 calc R . .
C5 C 0.3954(4) 0.2296(3) 0.08090(17) 0.0163(10) Uani 1 1 d . . .
H5 H 0.39 0.2799 0.075 0.02 Uiso 1 1 calc R . .
C6 C 0.3944(4) 0.1692(3) 0.22453(17) 0.0162(10) Uani 1 1 d . . .
C7 C 0.5083(5) 0.1227(3) 0.22266(19) 0.0231(11) Uani 1 1 d . . .
H7 H 0.5101 0.0722 0.2276 0.028 Uiso 1 1 calc R . .
C8 C 0.6176(5) 0.1665(3) 0.21204(19) 0.0281(13) Uani 1 1 d . . .
H8 H 0.7031 0.1496 0.2083 0.034 Uiso 1 1 calc R . .
C9 C 0.5749(5) 0.2401(3) 0.20819(18) 0.0274(13) Uani 1 1 d . . .
H9 H 0.6275 0.2801 0.2016 0.033 Uiso 1 1 calc R . .
C10 C 0.4387(5) 0.2428(3) 0.21598(18) 0.0185(10) Uani 1 1 d . . .
H10 H 0.3864 0.2849 0.2157 0.022 Uiso 1 1 calc R . .
C11 C 0.0165(4) 0.1602(3) 0.05650(18) 0.0169(10) Uani 1 1 d . . .
C12 C -0.1154(5) 0.1454(3) 0.0628(2) 0.0228(11) Uani 1 1 d . . .
H12 H -0.1503 0.1628 0.0927 0.027 Uiso 1 1 calc R . .
C13 C -0.1952(5) 0.1045(3) 0.0241(2) 0.0317(13) Uani 1 1 d . . .
H13 H -0.2841 0.0947 0.0282 0.038 Uiso 1 1 calc R . .
C14 C -0.1458(5) 0.0782(3) -0.0200(2) 0.0307(13) Uani 1 1 d . . .
H14 H -0.2006 0.0508 -0.0456 0.037 Uiso 1 1 calc R . .
C15 C -0.0152(5) 0.0924(3) -0.0263(2) 0.0295(13) Uani 1 1 d . . .
H15 H 0.0191 0.0745 -0.0561 0.035 Uiso 1 1 calc R . .
C16 C 0.0664(5) 0.1336(3) 0.01186(19) 0.0237(12) Uani 1 1 d . . .
H16 H 0.155 0.1433 0.0074 0.028 Uiso 1 1 calc R . .
C17 C 0.1263(4) 0.3079(3) 0.08060(19) 0.0164(10) Uani 1 1 d . . .
C18 C 0.1699(5) 0.3641(3) 0.1162(2) 0.0220(11) Uani 1 1 d . . .
H18 H 0.1915 0.354 0.1526 0.026 Uiso 1 1 calc R . .
C19 C 0.1811(5) 0.4347(3) 0.0980(2) 0.0287(12) Uani 1 1 d . . .
H19 H 0.2122 0.4719 0.1218 0.034 Uiso 1 1 calc R . .
C20 C 0.1463(5) 0.4500(3) 0.0444(2) 0.0317(13) Uani 1 1 d . . .
H20 H 0.1522 0.4979 0.0323 0.038 Uiso 1 1 calc R . .
C21 C 0.1031(5) 0.3957(3) 0.0087(2) 0.0323(13) Uani 1 1 d . . .
H21 H 0.081 0.4065 -0.0275 0.039 Uiso 1 1 calc R . .
C22 C 0.0922(5) 0.3243(3) 0.02667(19) 0.0233(11) Uani 1 1 d . . .
H22 H 0.062 0.2874 0.0025 0.028 Uiso 1 1 calc R . .
C23 C 0.2451(5) 0.1491(3) 0.30948(18) 0.0178(10) Uani 1 1 d . . .
C24 C 0.3462(5) 0.1886(3) 0.3397(2) 0.0345(14) Uani 1 1 d . . .
H24 H 0.4101 0.2126 0.3229 0.041 Uiso 1 1 calc R . .
C25 C 0.3534(6) 0.1926(4) 0.3948(2) 0.0454(18) Uani 1 1 d . . .
H25 H 0.4224 0.2193 0.4145 0.054 Uiso 1 1 calc R . .
C26 C 0.2603(6) 0.1579(3) 0.4207(2) 0.0348(14) Uani 1 1 d . . .
H26 H 0.2642 0.1622 0.4577 0.042 Uiso 1 1 calc R . .
C27 C 0.1610(5) 0.1166(3) 0.3914(2) 0.0257(12) Uani 1 1 d . . .
H27 H 0.0989 0.0916 0.4087 0.031 Uiso 1 1 calc R . .
C28 C 0.1535(5) 0.1124(3) 0.3367(2) 0.0230(11) Uani 1 1 d . . .
H28 H 0.0858 0.0845 0.3173 0.028 Uiso 1 1 calc R . .
C29 C 0.2009(5) 0.0498(3) 0.22204(18) 0.0190(10) Uani 1 1 d . . .
C30 C 0.2890(5) -0.0031(3) 0.2468(2) 0.0246(12) Uani 1 1 d . . .
H30 H 0.3615 0.0111 0.2719 0.03 Uiso 1 1 calc R . .
C31 C 0.2695(6) -0.0769(3) 0.2343(2) 0.0332(14) Uani 1 1 d . . .
H31 H 0.3302 -0.1117 0.2501 0.04 Uiso 1 1 calc R . .
C32 C 0.1592(7) -0.0981(3) 0.1982(2) 0.0429(16) Uani 1 1 d . . .
H32 H 0.1462 -0.1473 0.1895 0.051 Uiso 1 1 calc R . .
C33 C 0.0693(7) -0.0470(3) 0.1752(2) 0.0406(15) Uani 1 1 d . . .
H33 H -0.0068 -0.0619 0.1523 0.049 Uiso 1 1 calc R . .
C34 C 0.0910(5) 0.0272(3) 0.1860(2) 0.0292(12) Uani 1 1 d . . .
H34 H 0.0317 0.0618 0.1689 0.035 Uiso 1 1 calc R . .
C35 C -0.0969(4) 0.2781(3) 0.15315(17) 0.0171(10) Uani 1 1 d . . .
C36 C -0.1809(5) 0.3152(3) 0.1297(2) 0.0224(11) Uani 1 1 d . . .
C37 C -0.2731(5) 0.3679(3) 0.10185(19) 0.0210(11) Uani 1 1 d . . .
C38 C -0.2408(5) 0.4192(3) 0.06247(19) 0.0267(12) Uani 1 1 d . . .
H38 H -0.1603 0.4209 0.0483 0.032 Uiso 1 1 calc R . .
C39 C -0.3515(5) 0.4667(3) 0.0488(2) 0.0302(13) Uani 1 1 d . . .
H39 H -0.3564 0.505 0.0243 0.036 Uiso 1 1 calc R . .
C40 C -0.4535(5) 0.4460(3) 0.0791(2) 0.0292(13) Uani 1 1 d . . .
H40 H -0.5375 0.468 0.0776 0.035 Uiso 1 1 calc R . .
C41 C -0.4063(5) 0.3864(3) 0.1118(2) 0.0265(12) Uani 1 1 d . . .
H41 H -0.4535 0.3628 0.1359 0.032 Uiso 1 1 calc R . .
C42 C -0.1863(7) 0.5723(4) 0.1473(3) 0.0555(19) Uani 1 1 d . . .
H42 H -0.175 0.6101 0.1237 0.067 Uiso 1 1 calc R . .
C43 C -0.2941(6) 0.5649(3) 0.1750(3) 0.0426(16) Uani 1 1 d . . .
H43 H -0.3662 0.5973 0.1726 0.051 Uiso 1 1 calc R . .
C44 C -0.2807(8) 0.5037(4) 0.2064(2) 0.0540(19) Uani 1 1 d . . .
H44 H -0.3396 0.4867 0.2289 0.065 Uiso 1 1 calc R . .
C45 C -0.1526(10) 0.4704(4) 0.1968(3) 0.082(3) Uani 1 1 d . . .
H45 H -0.1133 0.4277 0.212 0.098 Uiso 1 1 calc R . .
C46 C -0.1019(7) 0.5177(5) 0.1592(4) 0.071(3) Uani 1 1 d . . .
H46 H -0.0218 0.511 0.1453 0.085 Uiso 1 1 calc R . .
C47 C -0.0256(4) 0.2339(2) 0.25775(19) 0.0175(10) Uani 1 1 d . . .
C48 C -0.0826(5) 0.2463(3) 0.2948(2) 0.0243(11) Uani 1 1 d . . .
C49 C -0.1558(5) 0.2577(3) 0.3391(2) 0.0265(12) Uani 1 1 d . . .
C50 C -0.1075(6) 0.2418(3) 0.3942(2) 0.0367(14) Uani 1 1 d . . .
H50 H -0.0232 0.2232 0.4078 0.044 Uiso 1 1 calc R . .
C51 C -0.2123(7) 0.2599(3) 0.4244(2) 0.0391(16) Uani 1 1 d . . .
H51 H -0.2087 0.2545 0.4612 0.047 Uiso 1 1 calc R . .
C52 C -0.3221(6) 0.2871(3) 0.3891(2) 0.0349(14) Uani 1 1 d . . .
H52 H -0.4031 0.3033 0.3988 0.042 Uiso 1 1 calc R . .
C53 C -0.2894(5) 0.2861(3) 0.3367(2) 0.0310(13) Uani 1 1 d . . .
H53 H -0.3449 0.3012 0.3059 0.037 Uiso 1 1 calc R . .
C54 C -0.0780(10) 0.4247(4) 0.4401(3) 0.065(2) Uani 1 1 d . . .
H54 H -0.0662 0.4181 0.477 0.078 Uiso 1 1 calc R . .
C55 C -0.1890(7) 0.4538(3) 0.4092(3) 0.057(2) Uani 1 1 d . . .
H55 H -0.2663 0.4703 0.4218 0.068 Uiso 1 1 calc R . .
C56 C -0.1669(8) 0.4547(4) 0.3564(3) 0.057(2) Uani 1 1 d . . .
H56 H -0.2258 0.4722 0.3274 0.068 Uiso 1 1 calc R . .
C57 C -0.0429(9) 0.4252(4) 0.3548(3) 0.065(2) Uani 1 1 d . . .
H57 H -0.0036 0.4188 0.324 0.078 Uiso 1 1 calc R . .
C58 C 0.0148(7) 0.4066(4) 0.4052(5) 0.075(3) Uani 1 1 d . . .
H58 H 0.0995 0.3858 0.4148 0.09 Uiso 1 1 calc R . .
Fe1 Fe 0.45432(6) 0.17773(4) 0.15241(3) 0.01619(15) Uani 1 1 d . . .
Fe2 Fe -0.28022(7) 0.47303(4) 0.12877(3) 0.02483(17) Uani 1 1 d . . .
Fe3 Fe -0.15697(7) 0.35009(4) 0.38551(3) 0.02155(16) Uani 1 1 d . . .
P1 P 0.12479(11) 0.21443(7) 0.10705(4) 0.0134(2) Uani 1 1 d . . .
P2 P 0.22654(12) 0.14726(7) 0.23661(5) 0.0149(3) Uani 1 1 d . . .
Pt1 Pt 0.057065(17) 0.217454(10) 0.190606(7) 0.01356(5) Uani 1 1 d . . .

loop_
_atom_site_aniso_label
_atom_site_aniso_U_11
_atom_site_aniso_U_22
_atom_site_aniso_U_33
_atom_site_aniso_U_23
_atom_site_aniso_U_13
_atom_site_aniso_U_12
C1 0.013(2) 0.020(3) 0.011(2) -0.0015(19) 0.0011(18) 0.0025(19)
C2 0.026(3) 0.016(3) 0.019(3) -0.005(2) -0.001(2) -0.002(2)
C3 0.025(3) 0.024(3) 0.027(3) -0.003(2) 0.009(2) 0.009(2)
C4 0.018(3) 0.038(3) 0.012(2) -0.003(2) 0.005(2) 0.000(2)
C5 0.018(2) 0.019(3) 0.011(2) 0.0042(19) 0.0002(18) 0.0025(19)
C6 0.013(2) 0.023(3) 0.012(2) 0.003(2) -0.0003(18) -0.0011(19)
C7 0.017(3) 0.033(3) 0.020(3) 0.010(2) 0.001(2) 0.007(2)
C8 0.013(3) 0.053(4) 0.017(3) 0.012(3) -0.005(2) 0.003(2)
C9 0.026(3) 0.044(4) 0.010(2) 0.001(2) -0.005(2) -0.016(2)
C10 0.024(3) 0.018(3) 0.013(2) -0.0007(19) 0.000(2) -0.001(2)
C11 0.017(2) 0.019(3) 0.013(2) 0.001(2) -0.0024(19) 0.002(2)
C12 0.019(3) 0.027(3) 0.023(3) -0.007(2) 0.003(2) -0.004(2)
C13 0.014(3) 0.039(3) 0.043(3) -0.007(3) 0.007(2) -0.004(2)
C14 0.025(3) 0.032(3) 0.032(3) -0.011(3) -0.005(2) -0.002(2)
C15 0.035(3) 0.034(3) 0.019(3) -0.010(2) 0.001(2) 0.001(3)
C16 0.017(3) 0.032(3) 0.022(3) 0.001(2) 0.002(2) 0.000(2)
C17 0.008(2) 0.015(2) 0.027(3) 0.005(2) 0.0046(19) 0.0012(18)
C18 0.019(3) 0.028(3) 0.020(3) 0.002(2) 0.002(2) -0.001(2)
C19 0.031(3) 0.019(3) 0.036(3) 0.001(2) 0.006(2) -0.002(2)
C20 0.033(3) 0.020(3) 0.045(4) 0.015(3) 0.014(3) 0.004(2)
C21 0.036(3) 0.035(4) 0.027(3) 0.013(3) 0.007(2) 0.004(3)
C22 0.027(3) 0.024(3) 0.017(3) 0.002(2) -0.003(2) 0.002(2)
C23 0.018(2) 0.023(3) 0.011(2) 0.002(2) -0.0024(19) 0.004(2)
C24 0.032(3) 0.047(4) 0.023(3) 0.009(3) 0.001(2) -0.016(3)
C25 0.047(4) 0.072(5) 0.014(3) 0.000(3) -0.006(3) -0.033(3)
C26 0.048(4) 0.042(4) 0.015(3) 0.007(3) 0.006(3) -0.003(3)
C27 0.032(3) 0.022(3) 0.025(3) 0.006(2) 0.013(2) 0.001(2)
C28 0.021(3) 0.023(3) 0.025(3) 0.000(2) 0.005(2) -0.005(2)
C29 0.020(3) 0.022(3) 0.016(2) 0.002(2) 0.007(2) -0.001(2)
C30 0.022(3) 0.028(3) 0.025(3) 0.005(2) 0.004(2) 0.001(2)
C31 0.048(4) 0.017(3) 0.037(3) 0.009(2) 0.015(3) 0.011(3)
C32 0.080(5) 0.021(3) 0.029(3) -0.009(3) 0.013(3) -0.005(3)
C33 0.059(4) 0.030(3) 0.029(3) 0.001(3) -0.007(3) -0.015(3)
C34 0.036(3) 0.025(3) 0.025(3) 0.001(2) 0.001(2) -0.001(2)
C35 0.013(2) 0.024(3) 0.014(2) 0.004(2) -0.0002(18) 0.006(2)
C36 0.024(3) 0.020(3) 0.024(3) -0.003(2) 0.006(2) -0.003(2)
C37 0.025(3) 0.019(3) 0.019(3) -0.002(2) 0.003(2) 0.004(2)
C38 0.028(3) 0.031(3) 0.020(3) 0.001(2) -0.002(2) 0.002(2)
C39 0.035(3) 0.027(3) 0.025(3) 0.008(2) -0.006(2) 0.002(2)
C40 0.017(3) 0.024(3) 0.042(3) 0.000(3) -0.010(2) 0.006(2)
C41 0.018(3) 0.023(3) 0.037(3) -0.002(2) -0.001(2) -0.001(2)
C42 0.044(4) 0.053(5) 0.070(5) -0.024(4) 0.008(4) -0.021(4)
C43 0.039(4) 0.036(4) 0.051(4) -0.019(3) 0.003(3) 0.002(3)
C44 0.085(6) 0.052(5) 0.025(3) -0.012(3) 0.007(3) -0.020(4)
C45 0.129(8) 0.032(4) 0.059(5) -0.029(4) -0.073(5) 0.036(5)
C46 0.024(4) 0.099(7) 0.082(6) -0.060(6) -0.015(4) 0.006(4)
C47 0.017(2) 0.015(3) 0.021(3) 0.004(2) 0.004(2) 0.0038(18)
C48 0.030(3) 0.020(3) 0.023(3) 0.000(2) 0.001(2) -0.001(2)
C49 0.033(3) 0.026(3) 0.023(3) -0.002(2) 0.014(2) -0.004(2)
C50 0.053(4) 0.029(3) 0.032(3) -0.001(3) 0.016(3) 0.011(3)
C51 0.073(5) 0.020(3) 0.031(3) 0.000(2) 0.032(3) -0.007(3)
C52 0.035(3) 0.032(3) 0.043(3) -0.016(3) 0.025(3) -0.014(3)
C53 0.027(3) 0.036(3) 0.032(3) -0.016(3) 0.008(2) -0.015(3)
C54 0.121(7) 0.048(5) 0.018(3) -0.015(3) -0.012(4) -0.042(5)
C55 0.054(4) 0.028(4) 0.100(6) -0.028(4) 0.047(5) -0.015(3)
C56 0.081(6) 0.030(4) 0.053(5) 0.014(3) -0.010(4) -0.021(4)
C57 0.081(6) 0.053(5) 0.074(6) -0.028(4) 0.055(5) -0.041(4)
C58 0.029(4) 0.042(5) 0.142(9) -0.018(5) -0.031(5) -0.008(3)
Fe1 0.0125(3) 0.0208(4) 0.0150(3) 0.0025(3) 0.0013(3) 0.0019(3)
Fe2 0.0203(4) 0.0233(4) 0.0289(4) -0.0054(3) -0.0034(3) 0.0044(3)
Fe3 0.0229(4) 0.0250(4) 0.0176(4) -0.0028(3) 0.0056(3) -0.0036(3)
P1 0.0124(5) 0.0158(6) 0.0120(5) 0.0014(5) 0.0022(4) 0.0021(5)
P2 0.0139(6) 0.0166(6) 0.0139(6) 0.0031(5) 0.0014(5) 0.0007(5)
Pt1 0.01289(9) 0.01563(9) 0.01250(8) 0.00220(8) 0.00303(6) 0.00336(8)

loop_
_atom_type_symbol
_atom_type_description
_atom_type_scat_dispersion_real
_atom_type_scat_dispersion_imag
_atom_type_scat_source
C C 0.0033 0.0016 'International Tables Vol C Tables 4.2.6.8 and 6.1.1.4'
H H 0 0 'International Tables Vol C Tables 4.2.6.8 and 6.1.1.4'
Fe Fe 0.3463 0.8444 'International Tables Vol C Tables 4.2.6.8 and 6.1.1.4'
P P 0.1023 0.0942 'International Tables Vol C Tables 4.2.6.8 and 6.1.1.4'
Pt Pt -1.7033 8.3905 'International Tables Vol C Tables 4.2.6.8 and 6.1.1.4'

loop_
_geom_angle_atom_site_label_1
_geom_angle_atom_site_label_2
_geom_angle_atom_site_label_3
_geom_angle
_geom_angle_site_symmetry_1
_geom_angle_site_symmetry_3
_geom_angle_publ_flag
C2 C1 C5 107.3(4) . . ?
C2 C1 P1 126.9(4) . . ?
C5 C1 P1 125.8(4) . . ?
C2 C1 Fe1 69.4(3) . . ?
C5 C1 Fe1 70.2(2) . . ?
P1 C1 Fe1 125.1(2) . . ?
C3 C2 C1 107.5(4) . . ?
C3 C2 Fe1 70.3(3) . . ?
C1 C2 Fe1 69.3(3) . . ?
C4 C3 C2 109.3(4) . . ?
C4 C3 Fe1 70.8(3) . . ?
C2 C3 Fe1 68.9(3) . . ?
C3 C4 C5 107.8(4) . . ?
C3 C4 Fe1 69.1(3) . . ?
C5 C4 Fe1 69.2(2) . . ?
C4 C5 C1 108.1(4) . . ?
C4 C5 Fe1 70.4(3) . . ?
C1 C5 Fe1 68.4(2) . . ?
C7 C6 C10 106.4(4) . . ?
C7 C6 P2 130.2(4) . . ?
C10 C6 P2 123.3(4) . . ?
C7 C6 Fe1 70.7(3) . . ?
C10 C6 Fe1 69.6(2) . . ?
P2 C6 Fe1 125.6(2) . . ?
C8 C7 C6 108.5(5) . . ?
C8 C7 Fe1 71.0(3) . . ?
C6 C7 Fe1 67.9(3) . . ?
C9 C8 C7 108.3(4) . . ?
C9 C8 Fe1 69.8(3) . . ?
C7 C8 Fe1 68.8(3) . . ?
C8 C9 C10 108.4(4) . . ?
C8 C9 Fe1 70.3(3) . . ?
C10 C9 Fe1 68.2(3) . . ?
C9 C10 C6 108.4(4) . . ?
C9 C10 Fe1 71.4(3) . . ?
C6 C10 Fe1 68.4(3) . . ?
C12 C11 C16 119.4(4) . . ?
C12 C11 P1 120.3(4) . . ?
C16 C11 P1 120.3(4) . . ?
C11 C12 C13 119.2(5) . . ?
C14 C13 C12 121.3(5) . . ?
C15 C14 C13 119.6(5) . . ?
C14 C15 C16 120.1(5) . . ?
C11 C16 C15 120.4(5) . . ?
C22 C17 C18 119.0(4) . . ?
C22 C17 P1 123.0(4) . . ?
C18 C17 P1 118.0(4) . . ?
C19 C18 C17 120.4(5) . . ?
C20 C19 C18 119.8(5) . . ?
C21 C20 C19 120.7(5) . . ?
C20 C21 C22 119.9(5) . . ?
C17 C22 C21 120.2(5) . . ?
C24 C23 C28 117.5(4) . . ?
C24 C23 P2 121.8(4) . . ?
C28 C23 P2 120.6(4) . . ?
C23 C24 C25 120.7(5) . . ?
C26 C25 C24 121.0(5) . . ?
C25 C26 C27 119.2(5) . . ?
C28 C27 C26 120.0(5) . . ?
C27 C28 C23 121.5(5) . . ?
C34 C29 C30 118.8(5) . . ?
C34 C29 P2 119.8(4) . . ?
C30 C29 P2 121.5(4) . . ?
C31 C30 C29 120.6(5) . . ?
C32 C31 C30 119.6(5) . . ?
C33 C32 C31 120.3(5) . . ?
C32 C33 C34 120.4(6) . . ?
C29 C34 C33 120.3(5) . . ?
C36 C35 Pt1 176.0(4) . . ?
C35 C36 C37 173.3(5) . . ?
C41 C37 C38 106.1(4) . . ?
C41 C37 C36 128.2(5) . . ?
C38 C37 C36 125.2(4) . . ?
C41 C37 Fe2 69.1(3) . . ?
C38 C37 Fe2 68.9(3) . . ?
C36 C37 Fe2 121.0(3) . . ?
C39 C38 C37 108.7(5) . . ?
C39 C38 Fe2 70.3(3) . . ?
C37 C38 Fe2 69.8(3) . . ?
C38 C39 C40 108.1(5) . . ?
C38 C39 Fe2 69.1(3) . . ?
C40 C39 Fe2 70.2(3) . . ?
C41 C40 C39 108.3(5) . . ?
C41 C40 Fe2 69.1(3) . . ?
C39 C40 Fe2 69.4(3) . . ?
C40 C41 C37 108.8(5) . . ?
C40 C41 Fe2 70.7(3) . . ?
C37 C41 Fe2 69.6(3) . . ?
C46 C42 C43 109.9(8) . . ?
C46 C42 Fe2 69.3(4) . . ?
C43 C42 Fe2 70.3(4) . . ?
C44 C43 C42 110.8(6) . . ?
C44 C43 Fe2 69.7(4) . . ?
C42 C43 Fe2 70.7(4) . . ?
C43 C44 C45 105.0(6) . . ?
C43 C44 Fe2 71.4(4) . . ?
C45 C44 Fe2 66.8(4) . . ?
C46 C45 C44 105.2(6) . . ?
C46 C45 Fe2 70.1(4) . . ?
C44 C45 Fe2 70.3(4) . . ?
C42 C46 C45 109.2(7) . . ?
C42 C46 Fe2 73.2(4) . . ?
C45 C46 Fe2 68.0(4) . . ?
C48 C47 Pt1 174.8(4) . . ?
C47 C48 C49 176.8(6) . . ?
C53 C49 C50 107.3(4) . . ?
C53 C49 C48 126.9(5) . . ?
C50 C49 C48 125.8(5) . . ?
C53 C49 Fe3 69.1(3) . . ?
C50 C49 Fe3 69.0(3) . . ?
C48 C49 Fe3 127.4(4) . . ?
C51 C50 C49 107.4(5) . . ?
C51 C50 Fe3 69.3(3) . . ?
C49 C50 Fe3 70.0(3) . . ?
C52 C51 C50 108.5(5) . . ?
C52 C51 Fe3 69.6(3) . . ?
C50 C51 Fe3 69.8(3) . . ?
C51 C52 C53 108.8(5) . . ?
C51 C52 Fe3 70.0(3) . . ?
C53 C52 Fe3 70.3(3) . . ?
C52 C53 C49 108.0(5) . . ?
C52 C53 Fe3 69.2(3) . . ?
C49 C53 Fe3 70.0(3) . . ?
C55 C54 C58 107.1(6) . . ?
C55 C54 Fe3 70.6(4) . . ?
C58 C54 Fe3 69.3(4) . . ?
C54 C55 C56 108.7(6) . . ?
C54 C55 Fe3 69.8(4) . . ?
C56 C55 Fe3 70.8(4) . . ?
C57 C56 C55 107.4(7) . . ?
C57 C56 Fe3 69.1(4) . . ?
C55 C56 Fe3 69.5(4) . . ?
C58 C57 C56 109.8(7) . . ?
C58 C57 Fe3 70.1(4) . . ?
C56 C57 Fe3 71.6(4) . . ?
C57 C58 C54 107.0(7) . . ?
C57 C58 Fe3 70.3(4) . . ?
C54 C58 Fe3 69.7(4) . . ?
C6 Fe1 C10 41.94(19) . . ?
C6 Fe1 C1 109.03(18) . . ?
C10 Fe1 C1 112.40(19) . . ?
C6 Fe1 C2 109.25(19) . . ?
C10 Fe1 C2 140.52(19) . . ?
C1 Fe1 C2 41.36(18) . . ?
C6 Fe1 C7 41.40(18) . . ?
C10 Fe1 C7 68.9(2) . . ?
C1 Fe1 C7 136.71(19) . . ?
C2 Fe1 C7 108.7(2) . . ?
C6 Fe1 C3 138.6(2) . . ?
C10 Fe1 C3 178.6(2) . . ?
C1 Fe1 C3 68.81(19) . . ?
C2 Fe1 C3 40.84(19) . . ?
C7 Fe1 C3 110.7(2) . . ?
C6 Fe1 C5 138.58(18) . . ?
C10 Fe1 C5 112.49(19) . . ?
C1 Fe1 C5 41.38(18) . . ?
C2 Fe1 C5 69.11(19) . . ?
C7 Fe1 C5 177.8(2) . . ?
C3 Fe1 C5 67.90(19) . . ?
C6 Fe1 C9 69.29(19) . . ?
C10 Fe1 C9 40.42(19) . . ?
C1 Fe1 C9 142.3(2) . . ?
C2 Fe1 C9 176.2(2) . . ?
C7 Fe1 C9 67.8(2) . . ?
C3 Fe1 C9 138.2(2) . . ?
C5 Fe1 C9 114.4(2) . . ?
C6 Fe1 C4 177.77(19) . . ?
C10 Fe1 C4 139.4(2) . . ?
C1 Fe1 C4 68.96(18) . . ?
C2 Fe1 C4 68.6(2) . . ?
C7 Fe1 C4 139.5(2) . . ?
C3 Fe1 C4 40.1(2) . . ?
C5 Fe1 C4 40.40(18) . . ?
C9 Fe1 C4 112.9(2) . . ?
C6 Fe1 C8 69.04(18) . . ?
C10 Fe1 C8 68.0(2) . . ?
C1 Fe1 C8 176.9(2) . . ?
C2 Fe1 C8 136.4(2) . . ?
C7 Fe1 C8 40.24(19) . . ?
C3 Fe1 C8 110.8(2) . . ?
C5 Fe1 C8 141.64(19) . . ?
C9 Fe1 C8 39.9(2) . . ?
C4 Fe1 C8 112.92(19) . . ?
C45 Fe2 C46 41.9(3) . . ?
C45 Fe2 C38 121.5(3) . . ?
C46 Fe2 C38 104.0(3) . . ?
C45 Fe2 C41 117.8(3) . . ?
C46 Fe2 C41 152.5(3) . . ?
C38 Fe2 C41 68.9(2) . . ?
C45 Fe2 C44 42.9(3) . . ?
C46 Fe2 C44 69.4(3) . . ?
C38 Fe2 C44 162.5(3) . . ?
C41 Fe2 C44 109.2(3) . . ?
C45 Fe2 C37 102.4(2) . . ?
C46 Fe2 C37 115.8(3) . . ?
C38 Fe2 C37 41.4(2) . . ?
C41 Fe2 C37 41.29(19) . . ?
C44 Fe2 C37 125.7(3) . . ?
C45 Fe2 C39 160.2(4) . . ?
C46 Fe2 C39 124.3(3) . . ?
C38 Fe2 C39 40.6(2) . . ?
C41 Fe2 C39 68.3(2) . . ?
C44 Fe2 C39 156.2(3) . . ?
C37 Fe2 C39 69.1(2) . . ?
C45 Fe2 C40 154.8(4) . . ?
C46 Fe2 C40 163.3(3) . . ?
C38 Fe2 C40 68.2(2) . . ?
C41 Fe2 C40 40.3(2) . . ?
C44 Fe2 C40 122.3(3) . . ?
C37 Fe2 C40 68.8(2) . . ?
C39 Fe2 C40 40.4(2) . . ?
C45 Fe2 C43 67.6(3) . . ?
C46 Fe2 C43 65.4(3) . . ?
C38 Fe2 C43 154.0(2) . . ?
C41 Fe2 C43 131.5(2) . . ?
C44 Fe2 C43 38.9(3) . . ?
C37 Fe2 C43 164.4(2) . . ?
C39 Fe2 C43 124.2(2) . . ?
C40 Fe2 C43 114.9(2) . . ?
C45 Fe2 C42 67.0(3) . . ?
C46 Fe2 C42 37.5(3) . . ?
C38 Fe2 C42 118.3(3) . . ?
C41 Fe2 C42 168.7(3) . . ?
C44 Fe2 C42 66.8(3) . . ?
C37 Fe2 C42 149.8(2) . . ?
C39 Fe2 C42 110.9(3) . . ?
C40 Fe2 C42 132.0(3) . . ?
C43 Fe2 C42 39.0(2) . . ?
C58 Fe3 C57 39.6(3) . . ?
C58 Fe3 C54 41.0(3) . . ?
C57 Fe3 C54 67.2(3) . . ?
C58 Fe3 C55 67.3(3) . . ?
C57 Fe3 C55 66.4(3) . . ?
C54 Fe3 C55 39.7(3) . . ?
C58 Fe3 C52 163.1(4) . . ?
C57 Fe3 C52 156.5(3) . . ?
C54 Fe3 C52 126.5(3) . . ?
C55 Fe3 C52 110.5(2) . . ?
C58 Fe3 C51 125.5(3) . . ?
C57 Fe3 C51 161.3(4) . . ?
C54 Fe3 C51 109.0(3) . . ?
C55 Fe3 C51 123.2(3) . . ?
C52 Fe3 C51 40.4(2) . . ?
C58 Fe3 C50 106.4(3) . . ?
C57 Fe3 C50 123.9(3) . . ?
C54 Fe3 C50 121.0(3) . . ?
C55 Fe3 C50 156.9(3) . . ?
C52 Fe3 C50 68.6(2) . . ?
C51 Fe3 C50 40.9(2) . . ?
C58 Fe3 C56 66.7(3) . . ?
C57 Fe3 C56 39.3(3) . . ?
C54 Fe3 C56 66.9(3) . . ?
C55 Fe3 C56 39.7(3) . . ?
C52 Fe3 C56 123.2(3) . . ?
C51 Fe3 C56 158.0(3) . . ?
C50 Fe3 C56 160.4(3) . . ?
C58 Fe3 C53 154.5(4) . . ?
C57 Fe3 C53 121.0(3) . . ?
C54 Fe3 C53 162.8(3) . . ?
C55 Fe3 C53 126.5(3) . . ?
C52 Fe3 C53 40.5(2) . . ?
C51 Fe3 C53 68.2(2) . . ?
C50 Fe3 C53 68.8(3) . . ?
C56 Fe3 C53 108.9(3) . . ?
C58 Fe3 C49 119.1(3) . . ?
C57 Fe3 C49 106.8(2) . . ?
C54 Fe3 C49 155.5(3) . . ?
C55 Fe3 C49 161.8(3) . . ?
C52 Fe3 C49 68.5(2) . . ?
C51 Fe3 C49 68.6(2) . . ?
C50 Fe3 C49 41.0(2) . . ?
C56 Fe3 C49 124.5(3) . . ?
C53 Fe3 C49 40.9(2) . . ?
C1 P1 C17 100.0(2) . . ?
C1 P1 C11 100.8(2) . . ?
C17 P1 C11 106.5(2) . . ?
C1 P1 Pt1 123.30(15) . . ?
C17 P1 Pt1 109.25(16) . . ?
C11 P1 Pt1 115.03(15) . . ?
C6 P2 C23 101.8(2) . . ?
C6 P2 C29 106.9(2) . . ?
C23 P2 C29 102.3(2) . . ?
C6 P2 Pt1 115.59(16) . . ?
C23 P2 Pt1 117.27(15) . . ?
C29 P2 Pt1 111.55(16) . . ?
C47 Pt1 C35 86.06(18) . . ?
C47 Pt1 P2 91.35(13) . . ?
C35 Pt1 P2 177.23(13) . . ?
C47 Pt1 P1 169.69(13) . . ?
C35 Pt1 P1 83.82(12) . . ?
P2 Pt1 P1 98.81(4) . . ?

loop_
_geom_bond_atom_site_label_1
_geom_bond_atom_site_label_2
_geom_bond_distance
_geom_bond_site_symmetry_2
_geom_bond_publ_flag
C1 C2 1.429(6) . ?
C1 C5 1.438(6) . ?
C1 P1 1.816(4) . ?
C1 Fe1 2.023(4) . ?
C2 C3 1.419(7) . ?
C2 Fe1 2.024(5) . ?
C3 C4 1.407(7) . ?
C3 Fe1 2.042(5) . ?
C4 C5 1.419(6) . ?
C4 Fe1 2.063(5) . ?
C5 Fe1 2.047(4) . ?
C6 C7 1.430(6) . ?
C6 C10 1.440(7) . ?
C6 P2 1.801(4) . ?
C6 Fe1 2.003(4) . ?
C7 C8 1.414(7) . ?
C7 Fe1 2.041(5) . ?
C8 C9 1.409(8) . ?
C8 Fe1 2.069(5) . ?
C9 C10 1.411(7) . ?
C9 Fe1 2.062(5) . ?
C10 Fe1 2.020(5) . ?
C11 C12 1.383(6) . ?
C11 C16 1.386(6) . ?
C11 P1 1.841(5) . ?
C12 C13 1.389(7) . ?
C13 C14 1.371(7) . ?
C14 C15 1.368(7) . ?
C15 C16 1.390(7) . ?
C17 C22 1.387(6) . ?
C17 C18 1.393(7) . ?
C17 P1 1.832(5) . ?
C18 C19 1.378(7) . ?
C19 C20 1.375(7) . ?
C20 C21 1.367(8) . ?
C21 C22 1.389(7) . ?
C23 C24 1.381(7) . ?
C23 C28 1.396(6) . ?
C23 P2 1.822(5) . ?
C24 C25 1.383(7) . ?
C25 C26 1.372(7) . ?
C26 C27 1.376(7) . ?
C27 C28 1.374(7) . ?
C29 C34 1.387(7) . ?
C29 C30 1.396(7) . ?
C29 P2 1.827(5) . ?
C30 C31 1.389(7) . ?
C31 C32 1.384(8) . ?
C32 C33 1.367(8) . ?
C33 C34 1.392(8) . ?
C35 C36 1.174(6) . ?
C35 Pt1 2.021(4) . ?
C36 C37 1.445(7) . ?
C37 C41 1.436(7) . ?
C37 C38 1.436(7) . ?
C37 Fe2 2.040(5) . ?
C38 C39 1.413(7) . ?
C38 Fe2 2.027(5) . ?
C39 C40 1.415(7) . ?
C39 Fe2 2.044(5) . ?
C40 C41 1.406(7) . ?
C40 Fe2 2.053(5) . ?
C41 Fe2 2.032(5) . ?
C42 C46 1.313(10) . ?
C42 C43 1.377(9) . ?
C42 Fe2 2.064(7) . ?
C43 C44 1.365(9) . ?
C43 Fe2 2.059(6) . ?
C44 C45 1.473(11) . ?
C44 Fe2 2.037(6) . ?
C45 C46 1.432(12) . ?
C45 Fe2 1.989(6) . ?
C46 Fe2 2.016(7) . ?
C47 C48 1.187(6) . ?
C47 Pt1 2.014(5) . ?
C48 C49 1.438(7) . ?
C49 C53 1.432(7) . ?
C49 C50 1.436(7) . ?
C49 Fe3 2.055(5) . ?
C50 C51 1.424(7) . ?
C50 Fe3 2.042(6) . ?
C51 C52 1.404(8) . ?
C51 Fe3 2.035(5) . ?
C52 C53 1.409(7) . ?
C52 Fe3 2.030(5) . ?
C53 Fe3 2.044(5) . ?
C54 C55 1.371(10) . ?
C54 C58 1.411(11) . ?
C54 Fe3 2.015(6) . ?
C55 C56 1.382(10) . ?
C55 Fe3 2.025(6) . ?
C56 C57 1.363(10) . ?
C56 Fe3 2.043(6) . ?
C57 C58 1.362(11) . ?
C57 Fe3 2.012(6) . ?
C58 Fe3 2.009(6) . ?
P1 Pt1 2.3075(11) . ?
P2 Pt1 2.3051(12) . ?
